data_4306188
loop_
_publ_author_name
'Huaibo Ma'
'Swarup Chattopadhyay'
'Jeffrey L. Petersen'
'Michael P. Jensen'

_publ_section_title
;
Harnessing Scorpionate Ligand Equilibria for Modeling Reduced Nickel
Superoxide Dismutase Intermediates
;
_journal_name_full 'Inorganic Chemistry'
_journal_page_first 7966
_journal_page_last 7968
_journal_paper_doi 10.1021/ic801099r
_journal_volume 47
_journal_year 2008
_chemical_formula_sum 'C36 H37.5 B N7.5 Ni O S2'
_chemical_formula_weight 724.88
_chemical_name_systematic
; 
 ? 
;
_space_group_IT_number 14
_symmetry_cell_setting monoclinic
_symmetry_space_group_name_Hall '-P 2yn'
_symmetry_space_group_name_H-M 'P 1 21/n 1'
_atom_sites_solution_hydrogens geom
_atom_sites_solution_primary direct
_atom_sites_solution_secondary difmap
_audit_creation_method SHELXL-97
_cell_angle_alpha 90.00
_cell_angle_beta 114.995(1)
_cell_angle_gamma 90.00
_cell_formula_units_Z 4
_cell_length_a 12.1934(6)
_cell_length_b 24.2633(13)
_cell_length_c 13.8899(7)
_cell_measurement_reflns_used 8374
_cell_measurement_temperature 293(2)
_cell_measurement_theta_max 27.49
_cell_measurement_theta_min 2.33
_cell_volume 3724.5(3)
_computing_structure_refinement 'SHELXL-97 (Sheldrick, 1997)'
_computing_structure_solution 'SHELXS-97 (Sheldrick, 1990)'
_diffrn_ambient_temperature 293(2)
_diffrn_measured_fraction_theta_full 0.980
_diffrn_measured_fraction_theta_max 0.980
_diffrn_radiation_monochromator graphite
_diffrn_radiation_source 'fine-focus sealed tube'
_diffrn_radiation_type MoK\a
_diffrn_radiation_wavelength 0.71073
_diffrn_reflns_av_R_equivalents 0.0378
_diffrn_reflns_av_sigmaI/netI 0.0511
_diffrn_reflns_limit_h_max 13
_diffrn_reflns_limit_h_min -15
_diffrn_reflns_limit_k_max 31
_diffrn_reflns_limit_k_min -31
_diffrn_reflns_limit_l_max 16
_diffrn_reflns_limit_l_min -17
_diffrn_reflns_number 24968
_diffrn_reflns_theta_full 27.51
_diffrn_reflns_theta_max 27.51
_diffrn_reflns_theta_min 2.02
_diffrn_standards_decay_% 0
_exptl_absorpt_coefficient_mu 0.672
_exptl_absorpt_correction_type semi-empirical
_exptl_absorpt_process_details SADABS
_exptl_crystal_colour green
_exptl_crystal_density_diffrn 1.293
_exptl_crystal_density_method 'not measured'
_exptl_crystal_F_000 1516
_exptl_crystal_size_max 0.40
_exptl_crystal_size_mid 0.32
_exptl_crystal_size_min 0.20
_refine_diff_density_max 0.529
_refine_diff_density_min -0.331
_refine_diff_density_rms 0.060
_refine_ls_extinction_method none
_refine_ls_goodness_of_fit_ref 1.022
_refine_ls_hydrogen_treatment riding
_refine_ls_matrix_type full
_refine_ls_number_parameters 457
_refine_ls_number_reflns 8388
_refine_ls_number_restraints 5
_refine_ls_restrained_S_all 1.024
_refine_ls_R_factor_all 0.0533
_refine_ls_R_factor_gt 0.0434
_refine_ls_shift/su_max 0.017
_refine_ls_shift/su_mean 0.000
_refine_ls_structure_factor_coef Fsqd
_refine_ls_weighting_details 'calc w=1/[\s^2^(Fo^2^)+(0.0654P)^2^+1.1381P] where P=(Fo^2^+2Fc^2^)/3'
_refine_ls_weighting_scheme calc
_refine_ls_wR_factor_gt 0.1190
_refine_ls_wR_factor_ref 0.1278
_reflns_number_gt 6939
_reflns_number_total 8388
_reflns_threshold_expression >2sigma(I)
_cod_data_source_file ic801099r_si_003.cif
_cod_data_source_block mj7ccd
_cod_original_formula_sum 'C36 H37.50 B N7.50 Ni O S2'
_cod_database_code 4306188

loop_
_symmetry_equiv_pos_as_xyz
'x, y, z'
'-x+1/2, y+1/2, -z+1/2'
'-x, -y, -z'
'x-1/2, -y-1/2, z-1/2'

loop_
_atom_site_label
_atom_site_type_symbol
_atom_site_fract_x
_atom_site_fract_y
_atom_site_fract_z
_atom_site_U_iso_or_equiv
_atom_site_adp_type
_atom_site_occupancy
_atom_site_symmetry_multiplicity
_atom_site_calc_flag
_atom_site_refinement_flags
_atom_site_disorder_assembly
_atom_site_disorder_group
Ni1 Ni 0.17772(2) 0.107155(10) 0.329724(19) 0.03649(9) Uani 1 1 d . . .
S1 S -0.02321(5) 0.07550(2) 0.22031(5) 0.05254(15) Uani 1 1 d . . .
S2 S 0.09582(5) 0.17347(3) 0.19128(5) 0.05637(17) Uani 1 1 d . . .
O1 O -0.13406(14) 0.14736(8) 0.07464(14) 0.0608(4) Uani 1 1 d . . .
N1 N 0.15392(14) 0.13402(7) 0.45971(13) 0.0393(3) Uani 1 1 d . . .
N2 N 0.24734(15) 0.12140(7) 0.55606(13) 0.0416(4) Uani 1 1 d . . .
N3 N 0.25083(14) 0.03446(7) 0.40279(13) 0.0400(3) Uani 1 1 d . . .
N4 N 0.33638(15) 0.03893(7) 0.50532(13) 0.0408(4) Uani 1 1 d . . .
N5 N 0.35275(14) 0.13830(7) 0.38921(13) 0.0400(4) Uani 1 1 d . . .
N6 N 0.41382(14) 0.13403(7) 0.49743(13) 0.0407(4) Uani 1 1 d . . .
C1 C 0.06428(18) 0.15359(8) 0.48253(18) 0.0427(4) Uani 1 1 d . . .
C2 C 0.1006(2) 0.15335(11) 0.5916(2) 0.0547(6) Uani 1 1 d . . .
H2 H 0.0555 0.1650 0.6275 0.066 Uiso 1 1 calc R . .
C3 C 0.2164(2) 0.13255(10) 0.63625(17) 0.0498(5) Uani 1 1 d . . .
C4 C 0.23787(18) -0.01965(8) 0.37997(17) 0.0422(4) Uani 1 1 d . . .
C5 C 0.3140(2) -0.04943(9) 0.46843(19) 0.0496(5) Uani 1 1 d . . .
H5 H 0.3217 -0.0876 0.4740 0.060 Uiso 1 1 calc R . .
C6 C 0.37529(18) -0.01171(9) 0.54592(17) 0.0455(5) Uani 1 1 d . . .
C7 C 0.41584(17) 0.17414(8) 0.35835(18) 0.0426(4) Uani 1 1 d . . .
C8 C 0.51494(19) 0.19365(9) 0.4472(2) 0.0509(5) Uani 1 1 d . . .
H8 H 0.5720 0.2193 0.4478 0.061 Uiso 1 1 calc R . .
C9 C 0.51150(18) 0.16748(9) 0.53351(18) 0.0454(5) Uani 1 1 d . . .
C10 C 0.2977(3) 0.12128(15) 0.7510(2) 0.0757(8) Uani 1 1 d . . .
H10A H 0.3106 0.0823 0.7616 0.114 Uiso 1 1 calc R . .
H10B H 0.2603 0.1349 0.7949 0.114 Uiso 1 1 calc R . .
H10C H 0.3739 0.1395 0.7699 0.114 Uiso 1 1 calc R . .
C11 C -0.05511(19) 0.17120(9) 0.40074(18) 0.0462(5) Uani 1 1 d . . .
C12 C -0.0681(2) 0.21302(11) 0.3295(2) 0.0587(6) Uani 1 1 d . . .
H12 H 0.0001 0.2306 0.3305 0.070 Uiso 1 1 calc R . .
C13 C -0.1823(3) 0.22898(13) 0.2565(2) 0.0740(8) Uani 1 1 d . . .
H13 H -0.1902 0.2573 0.2088 0.089 Uiso 1 1 calc R . .
C14 C -0.2836(3) 0.20330(16) 0.2542(3) 0.0832(10) Uani 1 1 d . . .
H14 H -0.3599 0.2138 0.2044 0.100 Uiso 1 1 calc R . .
C15 C -0.2723(2) 0.16257(16) 0.3247(3) 0.0794(9) Uani 1 1 d . . .
H15 H -0.3412 0.1455 0.3234 0.095 Uiso 1 1 calc R . .
C16 C -0.1589(2) 0.14617(12) 0.3986(2) 0.0617(6) Uani 1 1 d . . .
H16 H -0.1522 0.1184 0.4469 0.074 Uiso 1 1 calc R . .
C17 C 0.4711(2) -0.02061(12) 0.6559(2) 0.0638(6) Uani 1 1 d . . .
H17A H 0.5391 0.0028 0.6677 0.096 Uiso 1 1 calc R . .
H17B H 0.4966 -0.0584 0.6642 0.096 Uiso 1 1 calc R . .
H17C H 0.4392 -0.0119 0.7066 0.096 Uiso 1 1 calc R . .
C18 C 0.1566(2) -0.04140(9) 0.27493(18) 0.0465(5) Uani 1 1 d . . .
C19 C 0.1682(3) -0.02599(12) 0.1836(2) 0.0623(6) Uani 1 1 d . . .
H19 H 0.2272 -0.0006 0.1879 0.075 Uiso 1 1 calc R . .
C20 C 0.0927(3) -0.04801(15) 0.0861(2) 0.0793(8) Uani 1 1 d . . .
H20 H 0.1012 -0.0374 0.0253 0.095 Uiso 1 1 calc R . .
C21 C 0.0054(3) -0.08532(16) 0.0790(3) 0.0857(10) Uani 1 1 d . . .
H21 H -0.0460 -0.0998 0.0133 0.103 Uiso 1 1 calc R . .
C22 C -0.0062(3) -0.10139(16) 0.1691(3) 0.0911(11) Uani 1 1 d . . .
H22 H -0.0652 -0.1269 0.1643 0.109 Uiso 1 1 calc R . .
C23 C 0.0693(3) -0.07989(13) 0.2666(2) 0.0728(8) Uani 1 1 d . . .
H23 H 0.0614 -0.0913 0.3272 0.087 Uiso 1 1 calc R . .
C24 C 0.5953(2) 0.17203(12) 0.6488(2) 0.0613(6) Uani 1 1 d . . .
H24A H 0.5492 0.1788 0.6891 0.092 Uiso 1 1 calc R . .
H24B H 0.6508 0.2019 0.6590 0.092 Uiso 1 1 calc R . .
H24C H 0.6397 0.1383 0.6723 0.092 Uiso 1 1 calc R . .
C25 C 0.38270(18) 0.18678(10) 0.24551(18) 0.0469(5) Uani 1 1 d . . .
C26 C 0.3847(2) 0.24133(12) 0.2145(2) 0.0646(7) Uani 1 1 d . . .
H26 H 0.4060 0.2694 0.2647 0.078 Uiso 1 1 calc R . .
C27 C 0.3550(3) 0.25367(16) 0.1093(3) 0.0821(10) Uani 1 1 d . . .
H27 H 0.3536 0.2902 0.0887 0.098 Uiso 1 1 calc R . .
C28 C 0.3277(3) 0.21295(19) 0.0357(3) 0.0895(11) Uani 1 1 d . . .
H28 H 0.3094 0.2216 -0.0347 0.107 Uiso 1 1 calc R . .
C29 C 0.3272(3) 0.15889(17) 0.0653(2) 0.0806(9) Uani 1 1 d . . .
H29 H 0.3088 0.1310 0.0150 0.097 Uiso 1 1 calc R . .
C30 C 0.3539(2) 0.14598(12) 0.1700(2) 0.0596(6) Uani 1 1 d . . .
H30 H 0.3523 0.1094 0.1894 0.072 Uiso 1 1 calc R . .
C31 C -0.02937(19) 0.13439(10) 0.15471(17) 0.0474(5) Uani 1 1 d . . .
C32 C -0.1413(3) 0.19761(15) 0.0139(3) 0.0821(9) Uani 1 1 d D . .
H32A H -0.0904 0.1943 -0.0238 0.098 Uiso 1 1 calc R . .
H32B H -0.1140 0.2291 0.0612 0.098 Uiso 1 1 calc R . .
C33 C -0.2684(4) 0.2051(2) -0.0621(3) 0.1300(18) Uani 1 1 d D . .
H33A H -0.2947 0.1737 -0.1081 0.195 Uiso 1 1 calc R . .
H33B H -0.2755 0.2377 -0.1036 0.195 Uiso 1 1 calc R . .
H33C H -0.3178 0.2090 -0.0240 0.195 Uiso 1 1 calc R . .
B1 B 0.3654(2) 0.09605(10) 0.55928(19) 0.0415(5) Uani 1 1 d . . .
H1 H 0.4256 0.0924 0.6330 0.050 Uiso 1 1 calc R . .
N7 N 0.6340(8) -0.0019(5) -0.0528(7) 0.297(6) Uani 1 1 d D . .
C34 C 0.6383(7) 0.0270(4) 0.0115(7) 0.238(5) Uani 1 1 d D . .
C35 C 0.6381(5) 0.0661(3) 0.0899(6) 0.184(3) Uani 1 1 d D . .
H35A H 0.6747 0.0497 0.1591 0.276 Uiso 1 1 calc R . .
H35B H 0.5563 0.0765 0.0742 0.276 Uiso 1 1 calc R . .
H35C H 0.6832 0.0983 0.0883 0.276 Uiso 1 1 calc R . .
N8 N 0.1732(13) 1.0015(6) 0.6460(13) 0.185(7) Uani 0.50 1 d PD A -1
C36 C 0.0853(18) 1.0014(11) 0.5703(15) 0.127(9) Uani 0.50 1 d PD A -1
C37 C -0.0309(19) 0.9973(14) 0.477(2) 0.152(12) Uani 0.50 1 d PD A -1
H37A H -0.0581 0.9597 0.4674 0.228 Uiso 0.50 1 calc PR A -1
H37B H -0.0211 1.0092 0.4148 0.228 Uiso 0.50 1 calc PR A -1
H37C H -0.0896 1.0202 0.4864 0.228 Uiso 0.50 1 calc PR A -1

loop_
_atom_site_aniso_label
_atom_site_aniso_U_11
_atom_site_aniso_U_22
_atom_site_aniso_U_33
_atom_site_aniso_U_23
_atom_site_aniso_U_13
_atom_site_aniso_U_12
Ni1 0.03489(14) 0.03724(15) 0.03239(15) 0.00331(9) 0.00940(11) 0.00142(9)
S1 0.0468(3) 0.0481(3) 0.0508(3) 0.0024(2) 0.0090(2) -0.0038(2)
S2 0.0416(3) 0.0628(4) 0.0546(3) 0.0212(3) 0.0105(2) 0.0001(2)
O1 0.0432(8) 0.0723(11) 0.0513(10) 0.0111(8) 0.0049(7) 0.0066(8)
N1 0.0384(8) 0.0401(9) 0.0368(8) 0.0013(7) 0.0134(7) 0.0024(7)
N2 0.0433(9) 0.0428(9) 0.0341(8) 0.0010(7) 0.0118(7) 0.0035(7)
N3 0.0403(8) 0.0385(8) 0.0360(8) 0.0033(7) 0.0111(7) 0.0028(7)
N4 0.0392(8) 0.0416(9) 0.0363(8) 0.0060(7) 0.0108(7) 0.0049(7)
N5 0.0352(8) 0.0427(9) 0.0374(9) 0.0057(7) 0.0108(7) -0.0004(7)
N6 0.0342(8) 0.0439(9) 0.0368(9) 0.0008(7) 0.0079(7) -0.0004(7)
C1 0.0432(10) 0.0372(10) 0.0496(12) -0.0032(9) 0.0214(9) -0.0007(8)
C2 0.0577(13) 0.0615(14) 0.0509(13) -0.0055(11) 0.0287(11) 0.0042(11)
C3 0.0569(12) 0.0538(13) 0.0385(11) -0.0021(9) 0.0199(10) 0.0025(10)
C4 0.0460(10) 0.0387(10) 0.0446(11) 0.0023(8) 0.0219(9) 0.0038(8)
C5 0.0564(12) 0.0384(11) 0.0539(13) 0.0082(9) 0.0232(11) 0.0106(9)
C6 0.0436(10) 0.0465(11) 0.0457(11) 0.0127(9) 0.0181(9) 0.0126(9)
C7 0.0367(9) 0.0397(10) 0.0505(12) 0.0068(9) 0.0175(9) 0.0038(8)
C8 0.0407(10) 0.0468(12) 0.0626(14) 0.0004(10) 0.0194(10) -0.0070(9)
C9 0.0364(9) 0.0444(11) 0.0482(12) -0.0051(9) 0.0107(9) 0.0003(8)
C10 0.0823(19) 0.102(2) 0.0394(13) 0.0039(14) 0.0229(13) 0.0168(17)
C11 0.0426(10) 0.0442(11) 0.0521(12) -0.0094(9) 0.0204(9) 0.0046(9)
C12 0.0556(13) 0.0544(14) 0.0626(15) -0.0002(12) 0.0217(12) 0.0055(11)
C13 0.0716(17) 0.0715(18) 0.0658(17) 0.0022(14) 0.0164(14) 0.0264(15)
C14 0.0502(14) 0.110(3) 0.073(2) -0.0184(19) 0.0096(14) 0.0272(16)
C15 0.0431(13) 0.103(2) 0.088(2) -0.025(2) 0.0238(14) -0.0022(14)
C16 0.0510(13) 0.0652(16) 0.0711(17) -0.0110(13) 0.0280(12) -0.0019(11)
C17 0.0608(14) 0.0639(15) 0.0516(14) 0.0176(12) 0.0090(12) 0.0175(12)
C18 0.0519(11) 0.0376(10) 0.0505(12) -0.0031(9) 0.0223(10) 0.0041(9)
C19 0.0719(16) 0.0671(16) 0.0519(14) -0.0057(12) 0.0301(13) -0.0080(13)
C20 0.089(2) 0.096(2) 0.0530(16) -0.0133(15) 0.0305(15) -0.0049(18)
C21 0.082(2) 0.099(2) 0.0650(19) -0.0331(18) 0.0207(16) -0.0094(19)
C22 0.090(2) 0.098(3) 0.084(2) -0.0318(19) 0.0350(19) -0.0407(19)
C23 0.0854(19) 0.0722(18) 0.0654(17) -0.0122(14) 0.0363(16) -0.0257(15)
C24 0.0514(13) 0.0652(15) 0.0515(14) -0.0093(12) 0.0062(11) -0.0116(11)
C25 0.0359(9) 0.0544(12) 0.0523(12) 0.0146(10) 0.0205(9) 0.0042(9)
C26 0.0518(13) 0.0657(16) 0.0768(18) 0.0235(14) 0.0277(13) -0.0009(11)
C27 0.0660(17) 0.093(2) 0.090(2) 0.050(2) 0.0363(17) 0.0048(16)
C28 0.078(2) 0.131(3) 0.068(2) 0.049(2) 0.0391(17) 0.020(2)
C29 0.0765(19) 0.113(3) 0.0542(16) 0.0091(17) 0.0290(15) 0.0162(18)
C30 0.0578(13) 0.0688(16) 0.0501(14) 0.0122(12) 0.0208(11) 0.0098(12)
C31 0.0414(10) 0.0560(13) 0.0396(11) 0.0019(9) 0.0121(9) 0.0047(9)
C32 0.0683(17) 0.092(2) 0.0711(19) 0.0379(17) 0.0149(15) 0.0171(16)
C33 0.096(3) 0.148(4) 0.098(3) 0.055(3) -0.005(2) 0.033(3)
B1 0.0391(11) 0.0465(12) 0.0324(11) 0.0035(9) 0.0087(9) 0.0020(9)
N7 0.252(9) 0.442(15) 0.262(10) -0.177(10) 0.173(8) -0.184(9)
C34 0.157(6) 0.413(15) 0.184(7) -0.146(9) 0.113(6) -0.167(8)
C35 0.122(4) 0.247(9) 0.196(7) -0.080(6) 0.080(5) -0.077(5)
N8 0.227(16) 0.112(7) 0.28(2) -0.034(11) 0.174(15) -0.043(11)
C36 0.19(3) 0.057(6) 0.21(2) -0.005(14) 0.17(2) -0.019(14)
C37 0.17(3) 0.070(9) 0.29(4) -0.05(2) 0.17(3) -0.04(2)

loop_
_atom_type_symbol
_atom_type_description
_atom_type_scat_dispersion_real
_atom_type_scat_dispersion_imag
_atom_type_scat_source
C C 0.0033 0.0016 'International Tables Vol C Tables 4.2.6.8 and 6.1.1.4'
H H 0.0000 0.0000 'International Tables Vol C Tables 4.2.6.8 and 6.1.1.4'
B B 0.0013 0.0007 'International Tables Vol C Tables 4.2.6.8 and 6.1.1.4'
N N 0.0061 0.0033 'International Tables Vol C Tables 4.2.6.8 and 6.1.1.4'
O O 0.0106 0.0060 'International Tables Vol C Tables 4.2.6.8 and 6.1.1.4'
S S 0.1246 0.1234 'International Tables Vol C Tables 4.2.6.8 and 6.1.1.4'
Ni Ni 0.3393 1.1124 'International Tables Vol C Tables 4.2.6.8 and 6.1.1.4'

loop_
_geom_angle_atom_site_label_1
_geom_angle_atom_site_label_2
_geom_angle_atom_site_label_3
_geom_angle
_geom_angle_site_symmetry_1
_geom_angle_site_symmetry_3
_geom_angle_publ_flag
N3 Ni1 N1 91.80(7) . . ?
N3 Ni1 N5 87.54(7) . . ?
N1 Ni1 N5 92.17(7) . . ?
N3 Ni1 S2 158.70(5) . . ?
N1 Ni1 S2 109.22(5) . . ?
N5 Ni1 S2 94.89(5) . . ?
N3 Ni1 S1 98.79(5) . . ?
N1 Ni1 S1 99.95(5) . . ?
N5 Ni1 S1 166.09(5) . . ?
S2 Ni1 S1 74.75(2) . . ?
C31 S1 Ni1 82.58(8) . . ?
C31 S2 Ni1 83.13(8) . . ?
C31 O1 C32 118.8(2) . . ?
C1 N1 N2 105.67(16) . . ?
C1 N1 Ni1 138.56(15) . . ?
N2 N1 Ni1 114.73(12) . . ?
C3 N2 N1 110.74(17) . . ?
C3 N2 B1 129.64(18) . . ?
N1 N2 B1 119.59(16) . . ?
C4 N3 N4 106.55(16) . . ?
C4 N3 Ni1 138.00(14) . . ?
N4 N3 Ni1 115.43(12) . . ?
C6 N4 N3 109.93(17) . . ?
C6 N4 B1 130.20(18) . . ?
N3 N4 B1 119.60(16) . . ?
C7 N5 N6 106.22(16) . . ?
C7 N5 Ni1 137.54(14) . . ?
N6 N5 Ni1 113.54(11) . . ?
C9 N6 N5 110.30(17) . . ?
C9 N6 B1 129.75(18) . . ?
N5 N6 B1 119.93(16) . . ?
N1 C1 C2 109.82(19) . . ?
N1 C1 C11 123.61(19) . . ?
C2 C1 C11 126.56(19) . . ?
C3 C2 C1 106.71(19) . . ?
N2 C3 C2 107.1(2) . . ?
N2 C3 C10 123.5(2) . . ?
C2 C3 C10 129.4(2) . . ?
N3 C4 C5 109.35(19) . . ?
N3 C4 C18 123.14(19) . . ?
C5 C4 C18 127.5(2) . . ?
C6 C5 C4 106.65(19) . . ?
N4 C6 C5 107.50(18) . . ?
N4 C6 C17 122.8(2) . . ?
C5 C6 C17 129.6(2) . . ?
N5 C7 C8 109.60(19) . . ?
N5 C7 C25 122.39(19) . . ?
C8 C7 C25 127.95(19) . . ?
C9 C8 C7 106.32(18) . . ?
N6 C9 C8 107.55(19) . . ?
N6 C9 C24 122.6(2) . . ?
C8 C9 C24 129.9(2) . . ?
C12 C11 C16 118.5(2) . . ?
C12 C11 C1 122.7(2) . . ?
C16 C11 C1 118.7(2) . . ?
C11 C12 C13 120.4(3) . . ?
C14 C13 C12 120.4(3) . . ?
C15 C14 C13 119.9(3) . . ?
C14 C15 C16 120.6(3) . . ?
C15 C16 C11 120.2(3) . . ?
C23 C18 C19 118.5(2) . . ?
C23 C18 C4 119.8(2) . . ?
C19 C18 C4 121.6(2) . . ?
C20 C19 C18 120.6(3) . . ?
C21 C20 C19 120.1(3) . . ?
C20 C21 C22 119.9(3) . . ?
C21 C22 C23 120.3(3) . . ?
C22 C23 C18 120.6(3) . . ?
C30 C25 C26 118.7(2) . . ?
C30 C25 C7 121.8(2) . . ?
C26 C25 C7 119.5(2) . . ?
C27 C26 C25 120.1(3) . . ?
C28 C27 C26 120.7(3) . . ?
C27 C28 C29 119.9(3) . . ?
C28 C29 C30 120.1(3) . . ?
C25 C30 C29 120.6(3) . . ?
O1 C31 S1 117.55(17) . . ?
O1 C31 S2 123.19(18) . . ?
S1 C31 S2 119.26(13) . . ?
O1 C32 C33 107.8(3) . . ?
N6 B1 N4 109.28(17) . . ?
N6 B1 N2 108.50(17) . . ?
N4 B1 N2 108.85(17) . . ?
N7 C34 C35 176.6(14) . . ?
N8 C36 C37 175(2) . . ?

loop_
_geom_bond_atom_site_label_1
_geom_bond_atom_site_label_2
_geom_bond_distance
_geom_bond_site_symmetry_2
_geom_bond_publ_flag
Ni1 N3 2.0424(16) . ?
Ni1 N1 2.0522(16) . ?
Ni1 N5 2.0780(16) . ?
Ni1 S2 2.3794(6) . ?
Ni1 S1 2.3991(6) . ?
S1 C31 1.679(2) . ?
S2 C31 1.683(2) . ?
O1 C31 1.329(3) . ?
O1 C32 1.464(3) . ?
N1 C1 1.347(2) . ?
N1 N2 1.376(2) . ?
N2 C3 1.345(3) . ?
N2 B1 1.549(3) . ?
N3 C4 1.344(3) . ?
N3 N4 1.368(2) . ?
N4 C6 1.352(3) . ?
N4 B1 1.544(3) . ?
N5 C7 1.346(2) . ?
N5 N6 1.371(2) . ?
N6 C9 1.351(3) . ?
N6 B1 1.538(3) . ?
C1 C2 1.387(3) . ?
C1 C11 1.482(3) . ?
C2 C3 1.376(3) . ?
C3 C10 1.504(3) . ?
C4 C5 1.389(3) . ?
C4 C18 1.472(3) . ?
C5 C6 1.369(3) . ?
C6 C17 1.496(3) . ?
C7 C8 1.395(3) . ?
C7 C25 1.476(3) . ?
C8 C9 1.373(3) . ?
C9 C24 1.496(3) . ?
C11 C12 1.379(3) . ?
C11 C16 1.393(3) . ?
C12 C13 1.387(4) . ?
C13 C14 1.371(5) . ?
C14 C15 1.356(5) . ?
C15 C16 1.387(4) . ?
C18 C23 1.384(3) . ?
C18 C19 1.385(3) . ?
C19 C20 1.383(4) . ?
C20 C21 1.368(5) . ?
C21 C22 1.374(5) . ?
C22 C23 1.377(4) . ?
C25 C30 1.375(4) . ?
C25 C26 1.395(3) . ?
C26 C27 1.381(4) . ?
C27 C28 1.359(5) . ?
C28 C29 1.376(5) . ?
C29 C30 1.385(4) . ?
C32 C33 1.471(4) . ?
N7 C34 1.120(7) . ?
C34 C35 1.445(7) . ?
N8 C36 1.140(10) . ?
C36 C37 1.467(10) . ?
